data_4324348
loop_
_publ_author_name
'Ding-Bang Xiong'
'Norihiko L. Okamoto'
'Haruyuki Inui'

_publ_section_title
;
 Planar Symmetry Incompatibility in Ru-Sn-Zn Pseudo-Decagonal Approximants
 Composed of Novel Pentagonal Antiprisms
;
_journal_name_full 'Inorganic Chemistry'
_journal_page_first 827
_journal_page_last 835
_journal_paper_doi 10.1021/ic101720m
_journal_volume 50
_journal_year 2011
_chemical_formula_sum 'Ru4.15 Sn4.96 Zn5.85'
_chemical_formula_weight 1391.21
_chemical_name_systematic
; 
 ? 
;
_space_group_IT_number 62
_symmetry_cell_setting orthorhombic
_symmetry_space_group_name_Hall '-P 2ac 2n'
_symmetry_space_group_name_H-M 'P n m a'
_atom_sites_solution_primary direct
_atom_sites_solution_secondary difmap
_audit_creation_method SHELXL-97
_cell_angle_alpha 90.00
_cell_angle_beta 90.00
_cell_angle_gamma 90.00
_cell_formula_units_Z 4
_cell_length_a 8.3394(17)
_cell_length_b 4.2914(9)
_cell_length_c 28.864(6)
_cell_measurement_reflns_used 142
_cell_measurement_temperature 293(2)
_cell_measurement_theta_max 16
_cell_measurement_theta_min 5.8
_cell_volume 1033.0(4)
_computing_structure_refinement 'SHELXL-97 (Sheldrick, 1997)'
_computing_structure_solution 'SHELXS-97 (Sheldrick, 1990)'
_diffrn_ambient_temperature 293(2)
_diffrn_measured_fraction_theta_full 0.994
_diffrn_measured_fraction_theta_max 0.994
_diffrn_radiation_monochromator graphite
_diffrn_radiation_source 'fine-focus sealed tube'
_diffrn_radiation_type MoK\a
_diffrn_radiation_wavelength 0.71073
_diffrn_reflns_av_R_equivalents 0.0811
_diffrn_reflns_av_sigmaI/netI 0.0409
_diffrn_reflns_limit_h_max 12
_diffrn_reflns_limit_h_min -12
_diffrn_reflns_limit_k_max 6
_diffrn_reflns_limit_k_min -6
_diffrn_reflns_limit_l_max 44
_diffrn_reflns_limit_l_min -40
_diffrn_reflns_number 12656
_diffrn_reflns_theta_full 33.01
_diffrn_reflns_theta_max 33.01
_diffrn_reflns_theta_min 3.23
_exptl_absorpt_coefficient_mu 30.856
_exptl_absorpt_correction_T_max 0.0751
_exptl_absorpt_correction_T_min 0.0218
_exptl_absorpt_correction_type numerical
_exptl_absorpt_process_details 'X-RED (1.02)-Data Reduction Program. Stoe & Cie., Darmstadt (Germany), 2001'
_exptl_crystal_density_diffrn 8.946
_exptl_crystal_F_000 2425
_exptl_crystal_size_max 0.17
_exptl_crystal_size_mid 0.16
_exptl_crystal_size_min 0.10
_refine_diff_density_max 2.695
_refine_diff_density_min -3.425
_refine_diff_density_rms 0.551
_refine_ls_extinction_coef 0.00060(8)
_refine_ls_extinction_expression Fc^*^=kFc[1+0.001xFc^2^\l^3^/sin(2\q)]^-1/4^
_refine_ls_extinction_method SHELXL
_refine_ls_goodness_of_fit_ref 1.052
_refine_ls_matrix_type full
_refine_ls_number_parameters 93
_refine_ls_number_reflns 2169
_refine_ls_number_restraints 0
_refine_ls_restrained_S_all 1.052
_refine_ls_R_factor_all 0.0594
_refine_ls_R_factor_gt 0.0450
_refine_ls_shift/su_max 0.001
_refine_ls_shift/su_mean 0.000
_refine_ls_structure_factor_coef Fsqd
_refine_ls_weighting_details 'calc w=1/[\s^2^(Fo^2^)+(0.0614P)^2^+4.1600P] where P=(Fo^2^+2Fc^2^)/3'
_refine_ls_weighting_scheme calc
_refine_ls_wR_factor_gt 0.1082
_refine_ls_wR_factor_ref 0.1150
_reflns_number_gt 1669
_reflns_number_total 2169
_reflns_threshold_expression >2sigma(I)
_cod_data_source_file ic101720m_si_002_2.cif
_cod_data_source_block Ru4.15Sn4.96Zn5.85
_cod_database_code 4324348

loop_
_symmetry_equiv_pos_as_xyz
'x, y, z'
'-x+1/2, -y, z+1/2'
'-x, y+1/2, -z'
'x+1/2, -y+1/2, -z+1/2'
'-x, -y, -z'
'x-1/2, y, -z-1/2'
'x, -y-1/2, z'
'-x-1/2, y-1/2, z-1/2'

loop_
_atom_site_label
_atom_site_type_symbol
_atom_site_fract_x
_atom_site_fract_y
_atom_site_fract_z
_atom_site_U_iso_or_equiv
_atom_site_adp_type
_atom_site_occupancy
_atom_site_symmetry_multiplicity
_atom_site_calc_flag
_atom_site_refinement_flags
Sn1 Sn 0.00474(8) 0.2500 0.72557(3) 0.01516(16) Uani 1 2 d S
Sn2 Sn 0.51668(8) 0.2500 0.62391(3) 0.01635(16) Uani 1 2 d S
Sn3 Sn 0.30199(8) 0.2500 0.45347(3) 0.01532(16) Uani 1 2 d S
Sn4 Sn 0.69696(8) 0.2500 0.46040(3) 0.01700(16) Uani 1 2 d S
Sn5 Sn 0.82934(9) 0.2500 0.34463(3) 0.0183(3) Uani 0.963(5) 2 d SP
Ru1 Ru 0.31235(9) 0.2500 0.69626(3) 0.01402(17) Uani 1 2 d S
Ru2 Ru 0.70007(9) 0.2500 0.69774(3) 0.01326(17) Uani 1 2 d S
Ru3 Ru 0.49789(9) 0.2500 0.53479(3) 0.01321(17) Uani 1 2 d S
Ru4 Ru 0.99396(9) 0.2500 0.42460(3) 0.01319(18) Uani 1 2 d S
Zn1 Zn 0.18197(16) 0.2500 0.34496(5) 0.0191(3) Uani 1 2 d S
Zn2 Zn 0.49048(14) 0.2500 0.30684(5) 0.0162(2) Uani 1 2 d S
Zn3 Zn 0.23515(15) 0.2500 0.25208(4) 0.0174(2) Uani 1 2 d S
Zn4 Zn 0.98556(18) 0.2500 0.52208(5) 0.0216(3) Uani 1 2 d S
Zn5 Zn 0.87449(19) 0.2500 0.61324(5) 0.0250(3) Uani 1 2 d S
Zn61 Zn 0.1974(2) 0.2500 0.59242(9) 0.0246(4) Uiso 0.84 2 d SP
Ru62 Ru 0.1776(10) 0.2500 0.6056(3) 0.0303(16) Uiso 0.16 2 d SP

loop_
_atom_site_aniso_label
_atom_site_aniso_U_11
_atom_site_aniso_U_22
_atom_site_aniso_U_33
_atom_site_aniso_U_23
_atom_site_aniso_U_13
_atom_site_aniso_U_12
Sn1 0.0121(3) 0.0180(3) 0.0154(3) 0.000 -0.0002(2) 0.000
Sn2 0.0171(3) 0.0188(3) 0.0131(3) 0.000 -0.0005(2) 0.000
Sn3 0.0133(3) 0.0153(3) 0.0174(3) 0.000 -0.0016(2) 0.000
Sn4 0.0136(3) 0.0182(3) 0.0192(3) 0.000 0.0021(2) 0.000
Sn5 0.0178(4) 0.0188(4) 0.0182(4) 0.000 -0.0039(2) 0.000
Ru1 0.0126(3) 0.0144(4) 0.0150(3) 0.000 0.0001(2) 0.000
Ru2 0.0129(3) 0.0132(4) 0.0137(3) 0.000 0.0001(2) 0.000
Ru3 0.0140(3) 0.0126(3) 0.0130(3) 0.000 -0.0004(2) 0.000
Ru4 0.0118(3) 0.0141(4) 0.0137(4) 0.000 -0.0001(2) 0.000
Zn1 0.0226(6) 0.0155(6) 0.0193(6) 0.000 0.0051(4) 0.000
Zn2 0.0140(5) 0.0141(5) 0.0207(6) 0.000 0.0007(4) 0.000
Zn3 0.0201(5) 0.0135(5) 0.0186(5) 0.000 -0.0040(4) 0.000
Zn4 0.0304(7) 0.0153(6) 0.0190(6) 0.000 0.0007(5) 0.000
Zn5 0.0310(7) 0.0156(6) 0.0285(7) 0.000 0.0106(6) 0.000

loop_
_atom_type_symbol
_atom_type_description
_atom_type_scat_dispersion_real
_atom_type_scat_dispersion_imag
_atom_type_scat_source
Zn Zn 0.2839 1.4301 'International Tables Vol C Tables 4.2.6.8 and 6.1.1.4'
Ru Ru -1.2594 0.8363 'International Tables Vol C Tables 4.2.6.8 and 6.1.1.4'
Sn Sn -0.6537 1.4246 'International Tables Vol C Tables 4.2.6.8 and 6.1.1.4'

loop_
_geom_angle_atom_site_label_1
_geom_angle_atom_site_label_2
_geom_angle_atom_site_label_3
_geom_angle
_geom_angle_site_symmetry_1
_geom_angle_site_symmetry_3
Ru2 Sn1 Ru1 144.21(4) 1_455 .
Ru2 Sn1 Ru2 143.89(4) 1_455 6_557
Ru1 Sn1 Ru2 71.90(3) . 6_557
Ru2 Sn1 Ru1 72.13(3) 1_455 6_557
Ru1 Sn1 Ru1 143.67(3) . 6_557
Ru2 Sn1 Ru1 71.77(3) 6_557 6_557
Ru2 Sn1 Zn3 55.23(3) 1_455 5_556
Ru1 Sn1 Zn3 134.41(2) . 5_556
Ru2 Sn1 Zn3 102.81(3) 6_557 5_556
Ru1 Sn1 Zn3 55.87(3) 6_557 5_556
Ru2 Sn1 Zn3 55.23(3) 1_455 5_566
Ru1 Sn1 Zn3 134.41(2) . 5_566
Ru2 Sn1 Zn3 102.81(3) 6_557 5_566
Ru1 Sn1 Zn3 55.87(3) 6_557 5_566
Zn3 Sn1 Zn3 91.18(4) 5_556 5_566
Ru2 Sn1 Zn3 136.956(19) 1_455 2_565
Ru1 Sn1 Zn3 54.64(3) . 2_565
Ru2 Sn1 Zn3 52.80(2) 6_557 2_565
Ru1 Sn1 Zn3 101.62(3) 6_557 2_565
Zn3 Sn1 Zn3 153.42(3) 5_556 2_565
Zn3 Sn1 Zn3 85.398(17) 5_566 2_565
Ru2 Sn1 Zn3 136.96(2) 1_455 2
Ru1 Sn1 Zn3 54.64(3) . 2
Ru2 Sn1 Zn3 52.80(2) 6_557 2
Ru1 Sn1 Zn3 101.62(3) 6_557 2
Zn3 Sn1 Zn3 85.398(17) 5_556 2
Zn3 Sn1 Zn3 153.42(3) 5_566 2
Zn3 Sn1 Zn3 86.02(4) 2_565 2
Ru2 Sn1 Zn2 103.55(3) 1_455 2_565
Ru1 Sn1 Zn2 102.66(3) . 2_565
Ru2 Sn1 Zn2 53.01(3) 6_557 2_565
Ru1 Sn1 Zn2 53.56(3) 6_557 2_565
Zn3 Sn1 Zn2 109.39(4) 5_556 2_565
Zn3 Sn1 Zn2 50.79(3) 5_566 2_565
Zn3 Sn1 Zn2 49.57(3) 2_565 2_565
Zn3 Sn1 Zn2 105.80(4) 2 2_565
Ru2 Sn1 Zn2 103.55(3) 1_455 2
Ru1 Sn1 Zn2 102.66(3) . 2
Ru2 Sn1 Zn2 53.01(3) 6_557 2
Ru1 Sn1 Zn2 53.56(3) 6_557 2
Zn3 Sn1 Zn2 50.79(3) 5_556 2
Zn3 Sn1 Zn2 109.39(4) 5_566 2
Zn3 Sn1 Zn2 105.80(4) 2_565 2
Zn3 Sn1 Zn2 49.57(3) 2 2
Zn2 Sn1 Zn2 84.89(4) 2_565 2
Ru2 Sn1 Sn5 102.55(3) 1_455 5_656
Ru1 Sn1 Sn5 53.285(19) . 5_656
Ru2 Sn1 Sn5 104.42(3) 6_557 5_656
Ru1 Sn1 Sn5 138.819(15) 6_557 5_656
Zn3 Sn1 Sn5 86.91(3) 5_556 5_656
Zn3 Sn1 Sn5 152.44(4) 5_566 5_656
Zn3 Sn1 Sn5 107.91(3) 2_565 5_656
Zn3 Sn1 Sn5 53.80(3) 2 5_656
Zn2 Sn1 Sn5 153.85(3) 2_565 5_656
Zn2 Sn1 Sn5 90.52(3) 2 5_656
Ru2 Sn1 Sn5 102.55(3) 1_455 5_666
Ru1 Sn1 Sn5 53.285(19) . 5_666
Ru2 Sn1 Sn5 104.42(3) 6_557 5_666
Ru1 Sn1 Sn5 138.819(15) 6_557 5_666
Zn3 Sn1 Sn5 152.44(4) 5_556 5_666
Zn3 Sn1 Sn5 86.91(3) 5_566 5_666
Zn3 Sn1 Sn5 53.80(3) 2_565 5_666
Zn3 Sn1 Sn5 107.91(3) 2 5_666
Zn2 Sn1 Sn5 90.52(3) 2_565 5_666
Zn2 Sn1 Sn5 153.85(3) 2 5_666
Sn5 Sn1 Sn5 82.34(3) 5_656 5_666
Ru3 Sn2 Ru2 147.82(4) . .
Ru3 Sn2 Ru1 137.30(4) . .
Ru2 Sn2 Ru1 74.88(3) . .
Ru3 Sn2 Zn61 67.66(6) . .
Ru2 Sn2 Zn61 144.52(6) . .
Ru1 Sn2 Zn61 69.64(6) . .
Ru3 Sn2 Ru62 75.9(2) . .
Ru2 Sn2 Ru62 136.2(2) . .
Ru1 Sn2 Ru62 61.4(2) . .
Zn61 Sn2 Ru62 8.28(18) . .
Ru3 Sn2 Zn2 132.76(2) . 5_666
Ru2 Sn2 Zn2 57.19(3) . 5_666
Ru1 Sn2 Zn2 57.26(3) . 5_666
Zn61 Sn2 Zn2 101.59(5) . 5_666
Ru62 Sn2 Zn2 96.03(14) . 5_666
Ru3 Sn2 Zn2 132.76(2) . 5_656
Ru2 Sn2 Zn2 57.19(3) . 5_656
Ru1 Sn2 Zn2 57.26(3) . 5_656
Zn61 Sn2 Zn2 101.59(5) . 5_656
Ru62 Sn2 Zn2 96.03(14) . 5_656
Zn2 Sn2 Zn2 94.03(5) 5_666 5_656
Ru3 Sn2 Zn5 87.59(4) . .
Ru2 Sn2 Zn5 60.23(4) . .
Ru1 Sn2 Zn5 135.11(4) . .
Zn61 Sn2 Zn5 155.25(7) . .
Ru62 Sn2 Zn5 163.5(2) . .
Zn2 Sn2 Zn5 95.18(4) 5_666 .
Zn2 Sn2 Zn5 95.18(4) 5_656 .
Ru4 Sn3 Ru3 128.146(19) 1_455 5_666
Ru4 Sn3 Ru3 128.146(19) 1_455 5_656
Ru3 Sn3 Ru3 103.13(4) 5_666 5_656
Ru4 Sn3 Ru3 142.80(4) 1_455 .
Ru3 Sn3 Ru3 63.29(2) 5_666 .
Ru3 Sn3 Ru3 63.29(2) 5_656 .
Ru4 Sn3 Sn4 103.66(2) 1_455 5_666
Ru3 Sn3 Sn4 52.62(2) 5_666 5_666
Ru3 Sn3 Sn4 114.62(3) 5_656 5_666
Ru3 Sn3 Sn4 51.473(19) . 5_666
Ru4 Sn3 Sn4 103.66(2) 1_455 5_656
Ru3 Sn3 Sn4 114.62(3) 5_666 5_656
Ru3 Sn3 Sn4 52.62(2) 5_656 5_656
Ru3 Sn3 Sn4 51.473(19) . 5_656
Sn4 Sn3 Sn4 81.59(3) 5_666 5_656
Ru4 Sn3 Sn4 165.51(3) 1_455 .
Ru3 Sn3 Sn4 52.004(18) 5_666 .
Ru3 Sn3 Sn4 52.004(18) 5_656 .
Ru3 Sn3 Sn4 51.69(2) . .
Sn4 Sn3 Sn4 87.22(2) 5_666 .
Sn4 Sn3 Sn4 87.22(2) 5_656 .
Ru4 Sn4 Ru3 125.19(2) . 5_656
Ru4 Sn4 Ru3 125.19(2) . 5_666
Ru3 Sn4 Ru3 105.53(4) 5_656 5_666
Ru4 Sn4 Ru3 150.36(4) . .
Ru3 Sn4 Ru3 65.83(3) 5_656 .
Ru3 Sn4 Ru3 65.83(3) 5_666 .
Ru4 Sn4 Zn61 59.71(4) . 5_656
Ru3 Sn4 Zn61 66.68(4) 5_656 5_656
Ru3 Sn4 Zn61 146.62(5) 5_666 5_656
Ru3 Sn4 Zn61 128.95(4) . 5_656
Ru4 Sn4 Zn61 59.71(4) . 5_666
Ru3 Sn4 Zn61 146.62(5) 5_656 5_666
Ru3 Sn4 Zn61 66.68(4) 5_666 5_666
Ru3 Sn4 Zn61 128.95(4) . 5_666
Zn61 Sn4 Zn61 101.26(9) 5_656 5_666
Ru4 Sn4 Zn4 59.14(4) . .
Ru3 Sn4 Zn4 117.01(3) 5_656 .
Ru3 Sn4 Zn4 117.01(3) 5_666 .
Ru3 Sn4 Zn4 91.22(4) . .
Zn61 Sn4 Zn4 94.11(5) 5_656 .
Zn61 Sn4 Zn4 94.10(5) 5_666 .
Ru4 Sn4 Ru62 56.19(14) . 5_656
Ru3 Sn4 Ru62 71.30(14) 5_656 5_656
Ru3 Sn4 Ru62 142.93(16) 5_666 5_656
Ru3 Sn4 Ru62 134.67(14) . 5_656
Zn61 Sn4 Ru62 6.06(12) 5_656 5_656
Zn61 Sn4 Ru62 95.26(16) 5_666 5_656
Zn4 Sn4 Ru62 95.48(16) . 5_656
Ru4 Sn4 Ru62 56.19(14) . 5_666
Ru3 Sn4 Ru62 142.93(16) 5_656 5_666
Ru3 Sn4 Ru62 71.30(14) 5_666 5_666
Ru3 Sn4 Ru62 134.67(14) . 5_666
Zn61 Sn4 Ru62 95.26(16) 5_656 5_666
Zn61 Sn4 Ru62 6.06(12) 5_666 5_666
Zn4 Sn4 Ru62 95.48(16) . 5_666
Ru62 Sn4 Ru62 89.2(3) 5_656 5_666
Ru4 Sn4 Sn3 106.80(3) . 5_666
Ru3 Sn4 Sn3 118.87(3) 5_656 5_666
Ru3 Sn4 Sn3 56.12(2) 5_666 5_666
Ru3 Sn4 Sn3 53.32(2) . 5_666
Zn61 Sn4 Sn3 156.94(5) 5_656 5_666
Zn61 Sn4 Sn3 84.83(5) 5_666 5_666
Zn4 Sn4 Sn3 63.11(3) . 5_666
Ru62 Sn4 Sn3 158.49(15) 5_656 5_666
Ru62 Sn4 Sn3 90.71(14) 5_666 5_666
Ru4 Sn4 Sn3 106.80(3) . 5_656
Ru3 Sn4 Sn3 56.12(2) 5_656 5_656
Ru3 Sn4 Sn3 118.87(3) 5_666 5_656
Ru3 Sn4 Sn3 53.32(2) . 5_656
Zn61 Sn4 Sn3 84.83(5) 5_656 5_656
Zn61 Sn4 Sn3 156.94(5) 5_666 5_656
Zn4 Sn4 Sn3 63.11(3) . 5_656
Ru62 Sn4 Sn3 90.71(14) 5_656 5_656
Ru62 Sn4 Sn3 158.49(16) 5_666 5_656
Sn3 Sn4 Sn3 81.59(3) 5_666 5_656
Ru4 Sn4 Sn3 153.87(4) . .
Ru3 Sn4 Sn3 53.224(19) 5_656 .
Ru3 Sn4 Sn3 53.224(19) 5_666 .
Ru3 Sn4 Sn3 55.77(3) . .
Zn61 Sn4 Sn3 106.46(5) 5_656 .
Zn61 Sn4 Sn3 106.46(4) 5_666 .
Zn4 Sn4 Sn3 146.99(4) . .
Ru62 Sn4 Sn3 107.70(15) 5_656 .
Ru62 Sn4 Sn3 107.70(15) 5_666 .
Sn3 Sn4 Sn3 92.78(2) 5_666 .
Sn3 Sn4 Sn3 92.78(2) 5_656 .
Ru62 Sn5 Ru62 112.4(4) 5_666 5_656
Ru62 Sn5 Ru4 62.19(17) 5_666 .
Ru62 Sn5 Ru4 62.19(17) 5_656 .
Ru62 Sn5 Ru1 152.54(19) 5_666 5_656
Ru62 Sn5 Ru1 64.92(18) 5_656 5_656
Ru4 Sn5 Ru1 126.53(2) . 5_656
Ru62 Sn5 Ru1 64.92(18) 5_666 5_666
Ru62 Sn5 Ru1 152.54(19) 5_656 5_666
Ru4 Sn5 Ru1 126.53(2) . 5_666
Ru1 Sn5 Ru1 104.20(4) 5_656 5_666
Ru62 Sn5 Zn61 7.23(18) 5_666 5_666
Ru62 Sn5 Zn61 105.8(2) 5_656 5_666
Ru4 Sn5 Zn61 59.12(4) . 5_666
Ru1 Sn5 Zn61 147.73(6) 5_656 5_666
Ru1 Sn5 Zn61 69.20(4) 5_666 5_666
Ru62 Sn5 Zn61 105.8(2) 5_666 5_656
Ru62 Sn5 Zn61 7.23(18) 5_656 5_656
Ru4 Sn5 Zn61 59.12(4) . 5_656
Ru1 Sn5 Zn61 69.20(4) 5_656 5_656
Ru1 Sn5 Zn61 147.73(6) 5_666 5_656
Zn61 Sn5 Zn61 99.06(8) 5_666 5_656
Ru62 Sn5 Zn3 121.95(18) 5_666 6_656
Ru62 Sn5 Zn3 121.95(18) 5_656 6_656
Ru4 Sn5 Zn3 164.98(4) . 6_656
Ru1 Sn5 Zn3 57.62(2) 5_656 6_656
Ru1 Sn5 Zn3 57.62(2) 5_666 6_656
Zn61 Sn5 Zn3 126.78(4) 5_666 6_656
Zn61 Sn5 Zn3 126.78(4) 5_656 6_656
Ru62 Sn5 Zn1 91.17(19) 5_666 1_655
Ru62 Sn5 Zn1 91.17(19) 5_656 1_655
Ru4 Sn5 Zn1 59.08(4) . 1_655
Ru1 Sn5 Zn1 115.85(3) 5_656 1_655
Ru1 Sn5 Zn1 115.85(3) 5_666 1_655
Zn61 Sn5 Zn1 94.42(5) 5_666 1_655
Zn61 Sn5 Zn1 94.42(5) 5_656 1_655
Zn3 Sn5 Zn1 105.90(4) 6_656 1_655
Ru62 Sn5 Zn2 100.34(18) 5_666 .
Ru62 Sn5 Zn2 100.34(18) 5_656 .
Ru4 Sn5 Zn2 141.85(4) . .
Ru1 Sn5 Zn2 55.82(2) 5_656 .
Ru1 Sn5 Zn2 55.82(2) 5_666 .
Zn61 Sn5 Zn2 99.10(5) 5_666 .
Zn61 Sn5 Zn2 99.10(5) 5_656 .
Zn3 Sn5 Zn2 53.18(4) 6_656 .
Zn1 Sn5 Zn2 159.08(5) 1_655 .
Ru62 Sn5 Sn1 154.4(2) 5_666 5_656
Ru62 Sn5 Sn1 78.9(2) 5_656 5_656
Ru4 Sn5 Sn1 108.50(3) . 5_656
Ru1 Sn5 Sn1 52.78(2) 5_656 5_656
Ru1 Sn5 Sn1 115.72(3) 5_666 5_656
Zn61 Sn5 Sn1 159.21(5) 5_666 5_656
Zn61 Sn5 Sn1 86.18(5) 5_656 5_656
Zn3 Sn5 Sn1 61.09(3) 6_656 5_656
Zn1 Sn5 Sn1 65.01(3) 1_655 5_656
Zn2 Sn5 Sn1 99.91(3) . 5_656
Ru62 Sn5 Sn1 78.9(2) 5_666 5_666
Ru62 Sn5 Sn1 154.4(2) 5_656 5_666
Ru4 Sn5 Sn1 108.50(3) . 5_666
Ru1 Sn5 Sn1 115.72(3) 5_656 5_666
Ru1 Sn5 Sn1 52.78(2) 5_666 5_666
Zn61 Sn5 Sn1 86.18(5) 5_666 5_666
Zn61 Sn5 Sn1 159.21(5) 5_656 5_666
Zn3 Sn5 Sn1 61.09(3) 6_656 5_666
Zn1 Sn5 Sn1 65.01(3) 1_655 5_666
Zn2 Sn5 Sn1 99.91(3) . 5_666
Sn1 Sn5 Sn1 82.34(3) 5_656 5_666
Sn2 Ru1 Sn1 147.46(4) . .
Sn2 Ru1 Zn2 65.80(3) . 5_666
Sn1 Ru1 Zn2 125.99(3) . 5_666
Sn2 Ru1 Zn2 65.80(3) . 5_656
Sn1 Ru1 Zn2 125.99(3) . 5_656
Zn2 Ru1 Zn2 104.99(5) 5_666 5_656
Sn2 Ru1 Zn3 123.54(3) . 2_565
Sn1 Ru1 Zn3 71.05(3) . 2_565
Zn2 Ru1 Zn3 58.73(4) 5_666 2_565
Zn2 Ru1 Zn3 137.40(5) 5_656 2_565
Sn2 Ru1 Zn3 123.54(3) . 2
Sn1 Ru1 Zn3 71.05(3) . 2
Zn2 Ru1 Zn3 137.40(5) 5_666 2
Zn2 Ru1 Zn3 58.73(4) 5_656 2
Zn3 Ru1 Zn3 104.58(5) 2_565 2
Sn2 Ru1 Sn5 86.47(3) . 5_656
Sn1 Ru1 Sn5 73.93(3) . 5_656
Zn2 Ru1 Sn5 151.14(5) 5_666 5_656
Zn2 Ru1 Sn5 67.90(3) 5_656 5_656
Zn3 Ru1 Sn5 144.95(4) 2_565 5_656
Zn3 Ru1 Sn5 64.54(3) 2 5_656
Sn2 Ru1 Sn5 86.47(3) . 5_666
Sn1 Ru1 Sn5 73.93(3) . 5_666
Zn2 Ru1 Sn5 67.90(3) 5_666 5_666
Zn2 Ru1 Sn5 151.14(5) 5_656 5_666
Zn3 Ru1 Sn5 64.54(3) 2_565 5_666
Zn3 Ru1 Sn5 144.95(4) 2 5_666
Sn5 Ru1 Sn5 104.20(4) 5_656 5_666
Sn2 Ru1 Sn1 105.37(4) . 6_657
Sn1 Ru1 Sn1 107.17(3) . 6_657
Zn2 Ru1 Sn1 71.01(3) 5_666 6_657
Zn2 Ru1 Sn1 71.01(3) 5_656 6_657
Zn3 Ru1 Sn1 66.46(3) 2_565 6_657
Zn3 Ru1 Sn1 66.46(3) 2 6_657
Sn5 Ru1 Sn1 127.27(2) 5_656 6_657
Sn5 Ru1 Sn1 127.27(2) 5_666 6_657
Sn2 Ru1 Ru62 62.46(19) . .
Sn1 Ru1 Ru62 85.00(19) . .
Zn2 Ru1 Ru62 102.10(12) 5_666 .
Zn2 Ru1 Ru62 102.10(11) 5_656 .
Zn3 Ru1 Ru62 119.21(9) 2_565 .
Zn3 Ru1 Ru62 119.21(9) 2 .
Sn5 Ru1 Ru62 55.22(6) 5_656 .
Sn5 Ru1 Ru62 55.22(6) 5_666 .
Sn1 Ru1 Ru62 167.83(19) 6_657 .
Sn2 Ru1 Zn61 56.94(5) . .
Sn1 Ru1 Zn61 90.52(5) . .
Zn2 Ru1 Zn61 98.84(4) 5_666 .
Zn2 Ru1 Zn61 98.84(4) 5_656 .
Zn3 Ru1 Zn61 121.42(3) 2_565 .
Zn3 Ru1 Zn61 121.42(4) 2 .
Sn5 Ru1 Zn61 56.92(3) 5_656 .
Sn5 Ru1 Zn61 56.92(3) 5_666 .
Sn1 Ru1 Zn61 162.31(5) 6_657 .
Ru62 Ru1 Zn61 5.52(19) . .
Sn2 Ru2 Zn3 124.34(3) . 5_666
Sn2 Ru2 Zn3 124.34(3) . 5_656
Zn3 Ru2 Zn3 108.46(6) 5_666 5_656
Sn2 Ru2 Zn1 80.76(4) . 5_656
Zn3 Ru2 Zn1 146.29(5) 5_666 5_656
Zn3 Ru2 Zn1 61.59(4) 5_656 5_656
Sn2 Ru2 Zn1 80.76(4) . 5_666
Zn3 Ru2 Zn1 61.59(4) 5_666 5_666
Zn3 Ru2 Zn1 146.29(5) 5_656 5_666
Zn1 Ru2 Zn1 107.37(5) 5_656 5_666
Sn2 Ru2 Sn1 143.21(4) . 1_655
Zn3 Ru2 Sn1 68.91(3) 5_666 1_655
Zn3 Ru2 Sn1 68.91(3) 5_656 1_655
Zn1 Ru2 Sn1 77.72(4) 5_656 1_655
Zn1 Ru2 Sn1 77.72(4) 5_666 1_655
Sn2 Ru2 Zn2 67.25(3) . 5_656
Zn3 Ru2 Zn2 143.10(5) 5_666 5_656
Zn3 Ru2 Zn2 59.82(4) 5_656 5_656
Zn1 Ru2 Zn2 63.25(4) 5_656 5_656
Zn1 Ru2 Zn2 147.51(5) 5_666 5_656
Sn1 Ru2 Zn2 125.57(3) 1_655 5_656
Sn2 Ru2 Zn2 67.25(3) . 5_666
Zn3 Ru2 Zn2 59.82(4) 5_666 5_666
Zn3 Ru2 Zn2 143.10(5) 5_656 5_666
Zn1 Ru2 Zn2 147.51(5) 5_656 5_666
Zn1 Ru2 Zn2 63.25(4) 5_666 5_666
Sn1 Ru2 Zn2 125.57(3) 1_655 5_666
Zn2 Ru2 Zn2 106.77(5) 5_656 5_666
Sn2 Ru2 Sn1 107.98(4) . 6_657
Zn3 Ru2 Sn1 71.33(4) 5_666 6_657
Zn3 Ru2 Sn1 71.33(3) 5_656 6_657
Zn1 Ru2 Sn1 126.28(3) 5_656 6_657
Zn1 Ru2 Sn1 126.28(3) 5_666 6_657
Sn1 Ru2 Sn1 108.81(3) 1_655 6_657
Zn2 Ru2 Sn1 71.79(3) 5_656 6_657
Zn2 Ru2 Sn1 71.79(3) 5_666 6_657
Sn2 Ru2 Zn5 66.48(4) . .
Zn3 Ru2 Zn5 111.46(4) 5_666 .
Zn3 Ru2 Zn5 111.46(4) 5_656 .
Zn1 Ru2 Zn5 54.07(3) 5_656 .
Zn1 Ru2 Zn5 54.07(3) 5_666 .
Sn1 Ru2 Zn5 76.73(4) 1_655 .
Zn2 Ru2 Zn5 105.19(4) 5_656 .
Zn2 Ru2 Zn5 105.19(4) 5_666 .
Sn1 Ru2 Zn5 174.46(5) 6_657 .
Sn2 Ru3 Sn4 89.16(3) . 5_656
Sn2 Ru3 Sn4 89.16(3) . 5_666
Sn4 Ru3 Sn4 105.53(4) 5_656 5_666
Sn2 Ru3 Sn4 138.80(4) . .
Sn4 Ru3 Sn4 114.17(3) 5_656 .
Sn4 Ru3 Sn4 114.17(3) 5_666 .
Sn2 Ru3 Sn3 80.76(3) . 5_666
Sn4 Ru3 Sn3 169.92(4) 5_656 5_666
Sn4 Ru3 Sn3 74.77(2) 5_666 5_666
Sn4 Ru3 Sn3 74.05(3) . 5_666
Sn2 Ru3 Sn3 80.76(3) . 5_656
Sn4 Ru3 Sn3 74.77(2) 5_656 5_656
Sn4 Ru3 Sn3 169.92(4) 5_666 5_656
Sn4 Ru3 Sn3 74.05(3) . 5_656
Sn3 Ru3 Sn3 103.13(4) 5_666 5_656
Sn2 Ru3 Sn3 148.65(4) . .
Sn4 Ru3 Sn3 72.41(3) 5_656 .
Sn4 Ru3 Sn3 72.41(3) 5_666 .
Sn4 Ru3 Sn3 72.54(3) . .
Sn3 Ru3 Sn3 116.71(2) 5_666 .
Sn3 Ru3 Sn3 116.71(2) 5_656 .
Sn2 Ru3 Ru3 132.95(3) . 5_656
Sn4 Ru3 Ru3 57.40(2) 5_656 5_656
Sn4 Ru3 Ru3 128.58(5) 5_666 5_656
Sn4 Ru3 Ru3 56.77(3) . 5_656
Sn3 Ru3 Ru3 130.47(5) 5_666 5_656
Sn3 Ru3 Ru3 60.36(2) 5_656 5_656
Sn3 Ru3 Ru3 56.35(3) . 5_656
Sn2 Ru3 Ru3 132.95(3) . 5_666
Sn4 Ru3 Ru3 128.58(5) 5_656 5_666
Sn4 Ru3 Ru3 57.40(2) 5_666 5_666
Sn4 Ru3 Ru3 56.77(3) . 5_666
Sn3 Ru3 Ru3 60.36(2) 5_666 5_666
Sn3 Ru3 Ru3 130.47(5) 5_656 5_666
Sn3 Ru3 Ru3 56.35(3) . 5_666
Ru3 Ru3 Ru3 93.77(5) 5_656 5_666
Sn2 Ru3 Zn61 59.91(5) . .
Sn4 Ru3 Zn61 57.94(2) 5_656 .
Sn4 Ru3 Zn61 57.94(2) 5_666 .
Sn4 Ru3 Zn61 161.29(5) . .
Sn3 Ru3 Zn61 116.05(3) 5_666 .
Sn3 Ru3 Zn61 116.05(3) 5_656 .
Sn3 Ru3 Zn61 88.74(5) . .
Ru3 Ru3 Zn61 112.82(4) 5_656 .
Ru3 Ru3 Zn61 112.82(4) 5_666 .
Zn5 Ru4 Zn5 108.38(6) 5_766 5_756
Zn5 Ru4 Zn4 63.62(4) 5_766 5_766
Zn5 Ru4 Zn4 150.57(6) 5_756 5_766
Zn5 Ru4 Zn4 150.57(6) 5_766 5_756
Zn5 Ru4 Zn4 63.62(4) 5_756 5_756
Zn4 Ru4 Zn4 108.37(6) 5_766 5_756
Zn5 Ru4 Sn4 122.79(3) 5_766 .
Zn5 Ru4 Sn4 122.79(3) 5_756 .
Zn4 Ru4 Sn4 80.54(4) 5_766 .
Zn4 Ru4 Sn4 80.54(4) 5_756 .
Zn5 Ru4 Sn5 81.79(4) 5_766 .
Zn5 Ru4 Sn5 81.79(4) 5_756 .
Zn4 Ru4 Sn5 122.20(3) 5_766 .
Zn4 Ru4 Sn5 122.20(3) 5_756 .
Sn4 Ru4 Sn5 81.91(4) . .
Zn5 Ru4 Sn3 74.51(4) 5_766 1_655
Zn5 Ru4 Sn3 74.51(4) 5_756 1_655
Zn4 Ru4 Sn3 76.06(4) 5_766 1_655
Zn4 Ru4 Sn3 76.06(4) 5_756 1_655
Sn4 Ru4 Sn3 139.38(4) . 1_655
Sn5 Ru4 Sn3 138.71(4) . 1_655
Zn5 Ru4 Zn61 143.98(7) 5_766 5_656
Zn5 Ru4 Zn61 61.89(5) 5_756 5_656
Zn4 Ru4 Zn61 141.53(7) 5_766 5_656
Zn4 Ru4 Zn61 60.20(5) 5_756 5_656
Sn4 Ru4 Zn61 61.82(5) . 5_656
Sn5 Ru4 Zn61 62.91(5) . 5_656
Sn3 Ru4 Zn61 127.89(4) 1_655 5_656
Zn5 Ru4 Zn61 61.89(5) 5_766 5_666
Zn5 Ru4 Zn61 143.98(7) 5_756 5_666
Zn4 Ru4 Zn61 60.20(5) 5_766 5_666
Zn4 Ru4 Zn61 141.53(7) 5_756 5_666
Sn4 Ru4 Zn61 61.82(5) . 5_666
Sn5 Ru4 Zn61 62.91(5) . 5_666
Sn3 Ru4 Zn61 127.89(4) 1_655 5_666
Zn61 Ru4 Zn61 104.21(7) 5_656 5_666
Zn5 Ru4 Ru62 136.5(2) 5_766 5_656
Zn5 Ru4 Ru62 56.38(17) 5_756 5_656
Zn4 Ru4 Ru62 149.3(2) 5_766 5_656
Zn4 Ru4 Ru62 65.24(17) 5_756 5_656
Sn4 Ru4 Ru62 68.8(2) . 5_656
Sn5 Ru4 Ru62 57.05(17) . 5_656
Sn3 Ru4 Ru62 126.77(14) 1_655 5_656
Zn61 Ru4 Ru62 8.8(2) 5_656 5_656
Zn61 Ru4 Ru62 104.81(13) 5_666 5_656
Zn5 Ru4 Ru62 56.38(17) 5_766 5_666
Zn5 Ru4 Ru62 136.5(2) 5_756 5_666
Zn4 Ru4 Ru62 65.24(17) 5_766 5_666
Zn4 Ru4 Ru62 149.3(2) 5_756 5_666
Sn4 Ru4 Ru62 68.8(2) . 5_666
Sn5 Ru4 Ru62 57.05(17) . 5_666
Sn3 Ru4 Ru62 126.77(14) 1_655 5_666
Zn61 Ru4 Ru62 104.81(13) 5_656 5_666
Zn61 Ru4 Ru62 8.8(2) 5_666 5_666
Ru62 Ru4 Ru62 104.0(3) 5_656 5_666
Zn5 Ru4 Zn1 54.92(3) 5_766 1_655
Zn5 Ru4 Zn1 54.92(3) 5_756 1_655
Zn4 Ru4 Zn1 116.37(4) 5_766 1_655
Zn4 Ru4 Zn1 116.37(4) 5_756 1_655
Sn4 Ru4 Zn1 146.94(5) . 1_655
Sn5 Ru4 Zn1 65.04(4) . 1_655
Sn3 Ru4 Zn1 73.68(4) 1_655 1_655
Zn61 Ru4 Zn1 100.46(6) 5_656 1_655
Zn61 Ru4 Zn1 100.46(6) 5_666 1_655
Ru62 Ru4 Zn1 91.8(2) 5_656 1_655
Ru62 Ru4 Zn1 91.8(2) 5_666 1_655
Zn5 Zn1 Zn5 117.77(8) 5_666 5_656
Zn5 Zn1 Ru2 169.13(7) 5_666 5_656
Zn5 Zn1 Ru2 66.57(3) 5_656 5_656
Zn5 Zn1 Ru2 66.57(3) 5_666 5_666
Zn5 Zn1 Ru2 169.13(7) 5_656 5_666
Ru2 Zn1 Ru2 107.37(5) 5_656 5_666
Zn5 Zn1 Zn3 120.37(4) 5_666 .
Zn5 Zn1 Zn3 120.37(4) 5_656 .
Ru2 Zn1 Zn3 58.87(3) 5_656 .
Ru2 Zn1 Zn3 58.87(3) 5_666 .
Zn5 Zn1 Ru4 59.76(4) 5_666 1_455
Zn5 Zn1 Ru4 59.76(4) 5_656 1_455
Ru2 Zn1 Ru4 126.20(3) 5_656 1_455
Ru2 Zn1 Ru4 126.20(3) 5_666 1_455
Zn3 Zn1 Ru4 155.10(7) . 1_455
Zn5 Zn1 Zn2 111.22(5) 5_666 .
Zn5 Zn1 Zn2 111.22(5) 5_656 .
Ru2 Zn1 Zn2 58.55(3) 5_656 .
Ru2 Zn1 Zn2 58.55(3) 5_666 .
Zn3 Zn1 Zn2 57.45(5) . .
Ru4 Zn1 Zn2 147.45(6) 1_455 .
Zn5 Zn1 Sn5 79.26(5) 5_666 1_455
Zn5 Zn1 Sn5 79.26(5) 5_656 1_455
Ru2 Zn1 Sn5 111.59(4) 5_656 1_455
Ru2 Zn1 Sn5 111.59(4) 5_666 1_455
Zn3 Zn1 Sn5 99.21(5) . 1_455
Ru4 Zn1 Sn5 55.89(3) 1_455 1_455
Zn2 Zn1 Sn5 156.66(6) . 1_455
Zn3 Zn2 Zn3 103.60(5) . 6_656
Zn3 Zn2 Ru2 59.55(3) . 5_656
Zn3 Zn2 Ru2 115.15(4) 6_656 5_656
Zn3 Zn2 Ru2 59.55(3) . 5_666
Zn3 Zn2 Ru2 115.15(4) 6_656 5_666
Ru2 Zn2 Ru2 106.77(5) 5_656 5_666
Zn3 Zn2 Ru1 117.93(4) . 5_666
Zn3 Zn2 Ru1 60.78(3) 6_656 5_666
Ru2 Zn2 Ru1 175.18(6) 5_656 5_666
Ru2 Zn2 Ru1 73.92(3) 5_666 5_666
Zn3 Zn2 Ru1 117.93(4) . 5_656
Zn3 Zn2 Ru1 60.78(3) 6_656 5_656
Ru2 Zn2 Ru1 73.92(3) 5_656 5_656
Ru2 Zn2 Ru1 175.18(6) 5_666 5_656
Ru1 Zn2 Ru1 104.99(5) 5_666 5_656
Zn3 Zn2 Zn1 59.74(5) . .
Zn3 Zn2 Zn1 163.35(7) 6_656 .
Ru2 Zn2 Zn1 58.19(3) 5_656 .
Ru2 Zn2 Zn1 58.19(3) 5_666 .
Ru1 Zn2 Zn1 124.89(3) 5_666 .
Ru1 Zn2 Zn1 124.89(3) 5_656 .
Zn3 Zn2 Sn2 112.95(4) . 5_666
Zn3 Zn2 Sn2 116.87(4) 6_656 5_666
Ru2 Zn2 Sn2 127.50(5) 5_656 5_666
Ru2 Zn2 Sn2 55.56(2) 5_666 5_666
Ru1 Zn2 Sn2 56.95(2) 5_666 5_666
Ru1 Zn2 Sn2 127.97(5) 5_656 5_666
Zn1 Zn2 Sn2 73.34(4) . 5_666
Zn3 Zn2 Sn2 112.95(4) . 5_656
Zn3 Zn2 Sn2 116.87(4) 6_656 5_656
Ru2 Zn2 Sn2 55.56(2) 5_656 5_656
Ru2 Zn2 Sn2 127.50(5) 5_666 5_656
Ru1 Zn2 Sn2 127.97(5) 5_666 5_656
Ru1 Zn2 Sn2 56.95(2) 5_656 5_656
Zn1 Zn2 Sn2 73.34(4) . 5_656
Sn2 Zn2 Sn2 94.03(5) 5_666 5_656
Zn3 Zn2 Sn5 164.52(6) . .
Zn3 Zn2 Sn5 60.92(4) 6_656 .
Ru2 Zn2 Sn5 124.91(3) 5_656 .
Ru2 Zn2 Sn5 124.91(3) 5_666 .
Ru1 Zn2 Sn5 56.27(3) 5_666 .
Ru1 Zn2 Sn5 56.27(3) 5_656 .
Zn1 Zn2 Sn5 135.74(6) . .
Sn2 Zn2 Sn5 76.91(3) 5_666 .
Sn2 Zn2 Sn5 76.91(3) 5_656 .
Zn3 Zn2 Sn1 64.55(3) . 2_554
Zn3 Zn2 Sn1 61.18(3) 6_656 2_554
Ru2 Zn2 Sn1 55.20(3) 5_656 2_554
Ru2 Zn2 Sn1 120.84(5) 5_666 2_554
Ru1 Zn2 Sn1 120.22(5) 5_666 2_554
Ru1 Zn2 Sn1 55.43(3) 5_656 2_554
Zn1 Zn2 Sn1 107.56(4) . 2_554
Sn2 Zn2 Sn1 175.40(4) 5_666 2_554
Sn2 Zn2 Sn1 90.54(2) 5_656 2_554
Sn5 Zn2 Sn1 104.71(3) . 2_554
Zn3 Zn2 Sn1 64.55(3) . 2_564
Zn3 Zn2 Sn1 61.18(3) 6_656 2_564
Ru2 Zn2 Sn1 120.84(5) 5_656 2_564
Ru2 Zn2 Sn1 55.20(3) 5_666 2_564
Ru1 Zn2 Sn1 55.43(3) 5_666 2_564
Ru1 Zn2 Sn1 120.22(5) 5_656 2_564
Zn1 Zn2 Sn1 107.56(4) . 2_564
Sn2 Zn2 Sn1 90.54(2) 5_666 2_564
Sn2 Zn2 Sn1 175.40(4) 5_656 2_564
Sn5 Zn2 Sn1 104.71(3) . 2_564
Sn1 Zn2 Sn1 84.89(4) 2_554 2_564
Ru2 Zn3 Ru2 108.46(6) 5_666 5_656
Ru2 Zn3 Zn2 60.63(3) 5_666 .
Ru2 Zn3 Zn2 60.63(3) 5_656 .
Ru2 Zn3 Zn2 120.50(3) 5_666 6_556
Ru2 Zn3 Zn2 120.50(3) 5_656 6_556
Zn2 Zn3 Zn2 176.78(7) . 6_556
Ru2 Zn3 Ru1 175.58(6) 5_666 2_554
Ru2 Zn3 Ru1 73.34(2) 5_656 2_554
Zn2 Zn3 Ru1 118.12(4) . 2_554
Zn2 Zn3 Ru1 60.50(3) 6_556 2_554
Ru2 Zn3 Ru1 73.34(2) 5_666 2_564
Ru2 Zn3 Ru1 175.58(6) 5_656 2_564
Zn2 Zn3 Ru1 118.12(4) . 2_564
Zn2 Zn3 Ru1 60.50(3) 6_556 2_564
Ru1 Zn3 Ru1 104.58(5) 2_554 2_564
Ru2 Zn3 Zn1 59.53(3) 5_666 .
Ru2 Zn3 Zn1 59.53(3) 5_656 .
Zn2 Zn3 Zn1 62.81(5) . .
Zn2 Zn3 Zn1 120.41(7) 6_556 .
Ru1 Zn3 Zn1 124.21(3) 2_554 .
Ru1 Zn3 Zn1 124.21(3) 2_564 .
Ru2 Zn3 Sn5 118.16(4) 5_666 6_556
Ru2 Zn3 Sn5 118.16(4) 5_656 6_556
Zn2 Zn3 Sn5 110.87(5) . 6_556
Zn2 Zn3 Sn5 65.91(5) 6_556 6_556
Ru1 Zn3 Sn5 57.85(3) 2_554 6_556
Ru1 Zn3 Sn5 57.85(3) 2_564 6_556
Zn1 Zn3 Sn5 173.68(6) . 6_556
Ru2 Zn3 Sn1 126.73(5) 5_666 5_556
Ru2 Zn3 Sn1 55.86(3) 5_656 5_556
Zn2 Zn3 Sn1 114.00(4) . 5_556
Zn2 Zn3 Sn1 68.03(3) 6_556 5_556
Ru1 Zn3 Sn1 57.67(3) 2_554 5_556
Ru1 Zn3 Sn1 126.54(5) 2_564 5_556
Zn1 Zn3 Sn1 71.30(4) . 5_556
Sn5 Zn3 Sn1 112.78(4) 6_556 5_556
Ru2 Zn3 Sn1 55.86(3) 5_666 5_566
Ru2 Zn3 Sn1 126.73(5) 5_656 5_566
Zn2 Zn3 Sn1 114.00(4) . 5_566
Zn2 Zn3 Sn1 68.03(3) 6_556 5_566
Ru1 Zn3 Sn1 126.54(5) 2_554 5_566
Ru1 Zn3 Sn1 57.67(3) 2_564 5_566
Zn1 Zn3 Sn1 71.30(4) . 5_566
Sn5 Zn3 Sn1 112.78(4) 6_556 5_566
Sn1 Zn3 Sn1 91.18(4) 5_556 5_566
Ru2 Zn3 Sn1 55.87(3) 5_666 2_564
Ru2 Zn3 Sn1 123.08(5) 5_656 2_564
Zn2 Zn3 Sn1 65.87(3) . 2_564
Zn2 Zn3 Sn1 111.96(4) 6_556 2_564
Ru1 Zn3 Sn1 119.73(5) 2_554 2_564
Ru1 Zn3 Sn1 54.31(3) 2_564 2_564
Zn1 Zn3 Sn1 110.64(4) . 2_564
Sn5 Zn3 Sn1 65.11(3) 6_556 2_564
Sn1 Zn3 Sn1 177.19(4) 5_556 2_564
Sn1 Zn3 Sn1 91.389(17) 5_566 2_564
Ru2 Zn3 Sn1 123.08(5) 5_666 2_554
Ru2 Zn3 Sn1 55.87(3) 5_656 2_554
Zn2 Zn3 Sn1 65.87(3) . 2_554
Zn2 Zn3 Sn1 111.96(4) 6_556 2_554
Ru1 Zn3 Sn1 54.31(3) 2_554 2_554
Ru1 Zn3 Sn1 119.73(5) 2_564 2_554
Zn1 Zn3 Sn1 110.64(4) . 2_554
Sn5 Zn3 Sn1 65.11(3) 6_556 2_554
Sn1 Zn3 Sn1 91.389(17) 5_556 2_554
Sn1 Zn3 Sn1 177.19(4) 5_566 2_554
Sn1 Zn3 Sn1 86.02(4) 2_564 2_554
Zn4 Zn4 Zn4 117.69(11) 5_756 5_766
Zn4 Zn4 Ru4 169.55(10) 5_756 5_766
Zn4 Zn4 Ru4 66.14(4) 5_766 5_766
Zn4 Zn4 Ru4 66.14(4) 5_756 5_756
Zn4 Zn4 Ru4 169.55(10) 5_766 5_756
Ru4 Zn4 Ru4 108.37(6) 5_766 5_756
Zn4 Zn4 Zn61 108.69(7) 5_756 1_655
Zn4 Zn4 Zn61 108.69(7) 5_766 1_655
Ru4 Zn4 Zn61 61.24(4) 5_766 1_655
Ru4 Zn4 Zn61 61.24(4) 5_756 1_655
Zn4 Zn4 Zn5 120.76(6) 5_756 .
Zn4 Zn4 Zn5 120.76(6) 5_766 .
Ru4 Zn4 Zn5 58.18(3) 5_766 .
Ru4 Zn4 Zn5 58.18(3) 5_756 .
Zn61 Zn4 Zn5 60.43(7) 1_655 .
Zn4 Zn4 Ru4 59.30(6) 5_756 .
Zn4 Zn4 Ru4 59.30(6) 5_766 .
Ru4 Zn4 Ru4 125.44(3) 5_766 .
Ru4 Zn4 Ru4 125.44(3) 5_756 .
Zn61 Zn4 Ru4 137.54(8) 1_655 .
Zn5 Zn4 Ru4 162.03(7) . .
Zn4 Zn4 Ru62 111.74(10) 5_756 1_655
Zn4 Zn4 Ru62 111.74(10) 5_766 1_655
Ru4 Zn4 Ru62 58.65(7) 5_766 1_655
Ru4 Zn4 Ru62 58.65(7) 5_756 1_655
Zn61 Zn4 Ru62 7.45(18) 1_655 1_655
Zn5 Zn4 Ru62 53.0(2) . 1_655
Ru4 Zn4 Ru62 145.0(2) . 1_655
Zn4 Zn4 Sn4 76.99(7) 5_756 .
Zn4 Zn4 Sn4 76.99(7) 5_766 .
Ru4 Zn4 Sn4 113.44(4) 5_766 .
Ru4 Zn4 Sn4 113.44(4) 5_756 .
Zn61 Zn4 Sn4 167.52(8) 1_655 .
Zn5 Zn4 Sn4 107.10(6) . .
Ru4 Zn4 Sn4 54.94(3) . .
Ru62 Zn4 Sn4 160.1(2) 1_655 .
Zn1 Zn5 Zn1 117.77(8) 5_666 5_656
Zn1 Zn5 Ru62 103.23(12) 5_666 1_655
Zn1 Zn5 Ru62 103.23(12) 5_656 1_655
Zn1 Zn5 Ru4 65.31(3) 5_666 5_766
Zn1 Zn5 Ru4 166.15(8) 5_656 5_766
Ru62 Zn5 Ru4 63.33(10) 1_655 5_766
Zn1 Zn5 Ru4 166.15(8) 5_666 5_756
Zn1 Zn5 Ru4 65.31(3) 5_656 5_756
Ru62 Zn5 Ru4 63.33(10) 1_655 5_756
Ru4 Zn5 Ru4 108.38(6) 5_766 5_756
Zn1 Zn5 Zn61 106.75(6) 5_666 1_655
Zn1 Zn5 Zn61 106.75(6) 5_656 1_655
Ru62 Zn5 Zn61 7.6(2) 1_655 1_655
Ru4 Zn5 Zn61 60.36(4) 5_766 1_655
Ru4 Zn5 Zn61 60.36(4) 5_756 1_655
Zn1 Zn5 Zn4 121.10(4) 5_666 .
Zn1 Zn5 Zn4 121.10(4) 5_656 .
Ru62 Zn5 Zn4 65.6(2) 1_655 .
Ru4 Zn5 Zn4 58.19(3) 5_766 .
Ru4 Zn5 Zn4 58.19(3) 5_756 .
Zn61 Zn5 Zn4 58.03(6) 1_655 .
Zn1 Zn5 Ru2 59.36(4) 5_666 .
Zn1 Zn5 Ru2 59.36(4) 5_656 .
Ru62 Zn5 Ru2 125.8(2) 1_655 .
Ru4 Zn5 Ru2 124.54(3) 5_766 .
Ru4 Zn5 Ru2 124.54(3) 5_756 .
Zn61 Zn5 Ru2 133.39(8) 1_655 .
Zn4 Zn5 Ru2 168.58(7) . .
Zn1 Zn5 Sn2 76.33(5) 5_666 .
Zn1 Zn5 Sn2 76.33(5) 5_656 .
Ru62 Zn5 Sn2 179.1(2) 1_655 .
Ru4 Zn5 Sn2 117.05(4) 5_766 .
Ru4 Zn5 Sn2 117.05(4) 5_756 .
Zn61 Zn5 Sn2 173.31(8) 1_655 .
Zn4 Zn5 Sn2 115.29(7) . .
Ru2 Zn5 Sn2 53.30(3) . .
Zn4 Zn61 Ru4 58.56(4) 1_455 5_656
Zn4 Zn61 Ru4 58.56(4) 1_455 5_666
Ru4 Zn61 Ru4 104.21(7) 5_656 5_666
Zn4 Zn61 Zn5 61.55(6) 1_455 1_455
Ru4 Zn61 Zn5 57.75(4) 5_656 1_455
Ru4 Zn61 Zn5 57.75(4) 5_666 1_455
Zn4 Zn61 Sn4 78.11(6) 1_455 5_656
Ru4 Zn61 Sn4 58.46(3) 5_656 5_656
Ru4 Zn61 Sn4 134.19(9) 5_666 5_656
Zn5 Zn61 Sn4 115.42(5) 1_455 5_656
Zn4 Zn61 Sn4 78.11(6) 1_455 5_666
Ru4 Zn61 Sn4 134.19(9) 5_656 5_666
Ru4 Zn61 Sn4 58.46(3) 5_666 5_666
Zn5 Zn61 Sn4 115.42(5) 1_455 5_666
Sn4 Zn61 Sn4 101.26(9) 5_656 5_666
Zn4 Zn61 Sn2 149.89(11) 1_455 .
Ru4 Zn61 Sn2 127.87(4) 5_656 .
Ru4 Zn61 Sn2 127.87(4) 5_666 .
Zn5 Zn61 Sn2 148.56(11) 1_455 .
Sn4 Zn61 Sn2 82.95(5) 5_656 .
Sn4 Zn61 Sn2 82.95(5) 5_666 .
Zn4 Zn61 Sn5 115.72(5) 1_455 5_666
Ru4 Zn61 Sn5 132.08(9) 5_656 5_666
Ru4 Zn61 Sn5 57.97(3) 5_666 5_666
Zn5 Zn61 Sn5 77.43(6) 1_455 5_666
Sn4 Zn61 Sn5 165.26(8) 5_656 5_666
Sn4 Zn61 Sn5 77.93(3) 5_666 5_666
Sn2 Zn61 Sn5 82.34(5) . 5_666
Zn4 Zn61 Sn5 115.72(5) 1_455 5_656
Ru4 Zn61 Sn5 57.97(3) 5_656 5_656
Ru4 Zn61 Sn5 132.08(9) 5_666 5_656
Zn5 Zn61 Sn5 77.43(6) 1_455 5_656
Sn4 Zn61 Sn5 77.93(3) 5_656 5_656
Sn4 Zn61 Sn5 165.26(8) 5_666 5_656
Sn2 Zn61 Sn5 82.34(5) . 5_656
Sn5 Zn61 Sn5 99.06(8) 5_666 5_656
Zn4 Zn61 Ru3 97.46(9) 1_455 .
Ru4 Zn61 Ru3 112.90(7) 5_656 .
Ru4 Zn61 Ru3 112.90(7) 5_666 .
Zn5 Zn61 Ru3 159.00(10) 1_455 .
Sn4 Zn61 Ru3 55.38(4) 5_656 .
Sn4 Zn61 Ru3 55.38(4) 5_666 .
Sn2 Zn61 Ru3 52.43(5) . .
Sn5 Zn61 Ru3 114.98(5) 5_666 .
Sn5 Zn61 Ru3 114.98(5) 5_656 .
Zn4 Zn61 Ru1 156.69(10) 1_455 .
Ru4 Zn61 Ru1 110.54(7) 5_656 .
Ru4 Zn61 Ru1 110.54(7) 5_666 .
Zn5 Zn61 Ru1 95.15(8) 1_455 .
Sn4 Zn61 Ru1 115.25(5) 5_656 .
Sn4 Zn61 Ru1 115.25(5) 5_666 .
Sn2 Zn61 Ru1 53.42(4) . .
Sn5 Zn61 Ru1 53.88(4) 5_666 .
Sn5 Zn61 Ru1 53.88(4) 5_656 .
Ru3 Zn61 Ru1 105.85(6) . .
Zn5 Ru62 Sn5 86.0(2) 1_455 5_666
Zn5 Ru62 Sn5 86.0(2) 1_455 5_656
Sn5 Ru62 Sn5 112.4(4) 5_666 5_656
Zn5 Ru62 Ru4 60.29(16) 1_455 5_656
Sn5 Ru62 Ru4 145.2(4) 5_666 5_656
Sn5 Ru62 Ru4 60.76(7) 5_656 5_656
Zn5 Ru62 Ru4 60.29(16) 1_455 5_666
Sn5 Ru62 Ru4 60.76(7) 5_666 5_666
Sn5 Ru62 Ru4 145.2(4) 5_656 5_666
Ru4 Ru62 Ru4 104.0(3) 5_656 5_666
Zn5 Ru62 Ru1 108.3(4) 1_455 .
Sn5 Ru62 Ru1 59.86(19) 5_666 .
Sn5 Ru62 Ru1 59.86(19) 5_656 .
Ru4 Ru62 Ru1 120.1(2) 5_656 .
Ru4 Ru62 Ru1 120.1(2) 5_666 .
Zn5 Ru62 Sn2 164.4(4) 1_455 .
Sn5 Ru62 Sn2 85.4(2) 5_666 .
Sn5 Ru62 Sn2 85.4(2) 5_656 .
Ru4 Ru62 Sn2 125.12(17) 5_656 .
Ru4 Ru62 Sn2 125.12(17) 5_666 .
Ru1 Ru62 Sn2 56.17(16) . .
Zn5 Ru62 Zn4 61.39(18) 1_455 1_455
Sn5 Ru62 Zn4 116.80(18) 5_666 1_455
Sn5 Ru62 Zn4 116.80(18) 5_656 1_455
Ru4 Ru62 Zn4 56.11(15) 5_656 1_455
Ru4 Ru62 Zn4 56.11(15) 5_666 1_455
Ru1 Ru62 Zn4 169.7(4) . 1_455
Sn2 Ru62 Zn4 134.2(4) . 1_455
Zn5 Ru62 Sn4 113.3(2) 1_455 5_656
Sn5 Ru62 Sn4 159.7(3) 5_666 5_656
Sn5 Ru62 Sn4 76.76(7) 5_656 5_656
Ru4 Ru62 Sn4 55.00(11) 5_656 5_656
Ru4 Ru62 Sn4 122.3(3) 5_666 5_656
Ru1 Ru62 Sn4 116.0(2) . 5_656
Sn2 Ru62 Sn4 77.2(2) . 5_656
Zn4 Ru62 Sn4 70.7(2) 1_455 5_656
Zn5 Ru62 Sn4 113.3(2) 1_455 5_666
Sn5 Ru62 Sn4 76.76(7) 5_666 5_666
Sn5 Ru62 Sn4 159.7(3) 5_656 5_666
Ru4 Ru62 Sn4 122.3(3) 5_656 5_666
Ru4 Ru62 Sn4 55.00(11) 5_666 5_666
Ru1 Ru62 Sn4 116.0(2) . 5_666
Sn2 Ru62 Sn4 77.2(2) . 5_666
Zn4 Ru62 Sn4 70.7(2) 1_455 5_666
Sn4 Ru62 Sn4 89.2(3) 5_656 5_666

loop_
_geom_bond_atom_site_label_1
_geom_bond_atom_site_label_2
_geom_bond_distance
_geom_bond_site_symmetry_2
Sn1 Ru2 2.6647(11) 1_455
Sn1 Ru1 2.7012(11) .
Sn1 Ru2 2.7483(11) 6_557
Sn1 Ru1 2.7685(12) 6_557
Sn1 Zn3 3.0037(11) 5_556
Sn1 Zn3 3.0037(11) 5_566
Sn1 Zn3 3.1456(11) 2_565
Sn1 Zn3 3.1456(11) 2
Sn1 Zn2 3.1793(12) 2_565
Sn1 Zn2 3.1793(12) 2
Sn1 Sn5 3.2596(9) 5_656
Sn1 Sn5 3.2596(9) 5_666
Sn2 Ru3 2.5771(12) .
Sn2 Ru2 2.6230(11) .
Sn2 Ru1 2.6953(11) .
Sn2 Zn61 2.813(2) .
Sn2 Ru62 2.877(8) .
Sn2 Zn2 2.9331(11) 5_666
Sn2 Zn2 2.9331(11) 5_656
Sn2 Zn5 2.9998(18) .
Sn3 Ru4 2.7005(11) 1_455
Sn3 Ru3 2.7393(7) 5_666
Sn3 Ru3 2.7393(7) 5_656
Sn3 Ru3 2.8600(11) .
Sn3 Sn4 3.2840(9) 5_666
Sn3 Sn4 3.2840(9) 5_656
Sn3 Sn4 3.2999(12) .
Sn4 Ru4 2.6837(11) .
Sn4 Ru3 2.6951(7) 5_656
Sn4 Ru3 2.6951(7) 5_666
Sn4 Ru3 2.7142(11) .
Sn4 Zn61 2.7756(17) 5_656
Sn4 Zn61 2.7756(17) 5_666
Sn4 Zn4 2.9936(17) .
Sn4 Ru62 3.055(7) 5_656
Sn4 Ru62 3.055(7) 5_666
Sn4 Sn3 3.2840(9) 5_666
Sn4 Sn3 3.2840(9) 5_656
Sn5 Ru62 2.583(6) 5_666
Sn5 Ru62 2.583(6) 5_656
Sn5 Ru4 2.6857(12) .
Sn5 Ru1 2.7191(8) 5_656
Sn5 Ru1 2.7191(8) 5_666
Sn5 Zn61 2.8206(18) 5_666
Sn5 Zn61 2.8206(18) 5_656
Sn5 Zn3 2.8998(16) 6_656
Sn5 Zn1 2.9407(18) 1_655
Sn5 Zn2 3.0292(16) .
Sn5 Sn1 3.2596(9) 5_656
Sn5 Sn1 3.2596(9) 5_666
Ru1 Zn2 2.7048(10) 5_666
Ru1 Zn2 2.7048(9) 5_656
Ru1 Zn3 2.7122(10) 2_565
Ru1 Zn3 2.7122(10) 2
Ru1 Sn5 2.7191(8) 5_656
Ru1 Sn5 2.7191(8) 5_666
Ru1 Sn1 2.7685(12) 6_657
Ru1 Ru62 2.848(9) .
Ru1 Zn61 3.147(2) .
Ru2 Zn3 2.6446(10) 5_666
Ru2 Zn3 2.6446(10) 5_656
Ru2 Zn1 2.6629(10) 5_656
Ru2 Zn1 2.6629(10) 5_666
Ru2 Sn1 2.6647(11) 1_655
Ru2 Zn2 2.6733(9) 5_656
Ru2 Zn2 2.6733(9) 5_666
Ru2 Sn1 2.7483(11) 6_657
Ru2 Zn5 2.8398(17) .
Ru3 Sn4 2.6951(7) 5_656
Ru3 Sn4 2.6951(7) 5_666
Ru3 Sn3 2.7393(7) 5_666
Ru3 Sn3 2.7393(7) 5_656
Ru3 Ru3 2.9394(12) 5_656
Ru3 Ru3 2.9394(12) 5_666
Ru3 Zn61 3.007(3) .
Ru4 Zn5 2.6459(10) 5_766
Ru4 Zn5 2.6459(10) 5_756
Ru4 Zn4 2.6461(10) 5_766
Ru4 Zn4 2.6461(10) 5_756
Ru4 Sn3 2.7005(11) 1_655
Ru4 Zn61 2.7190(14) 5_656
Ru4 Zn61 2.7190(14) 5_666
Ru4 Ru62 2.722(5) 5_656
Ru4 Ru62 2.722(5) 5_666
Ru4 Zn1 2.7826(16) 1_655
Zn1 Zn5 2.5063(11) 5_666
Zn1 Zn5 2.5063(11) 5_656
Zn1 Ru2 2.6629(10) 5_656
Zn1 Ru2 2.6629(10) 5_666
Zn1 Zn3 2.717(2) .
Zn1 Ru4 2.7826(16) 1_455
Zn1 Zn2 2.7982(18) .
Zn1 Sn5 2.9407(18) 1_455
Zn2 Zn3 2.6518(18) .
Zn2 Zn3 2.6561(18) 6_656
Zn2 Ru2 2.6733(9) 5_656
Zn2 Ru2 2.6733(9) 5_666
Zn2 Ru1 2.7048(9) 5_666
Zn2 Ru1 2.7048(9) 5_656
Zn2 Sn2 2.9331(11) 5_666
Zn2 Sn2 2.9331(11) 5_656
Zn2 Sn1 3.1793(12) 2_554
Zn2 Sn1 3.1793(12) 2_564
Zn3 Ru2 2.6446(10) 5_666
Zn3 Ru2 2.6446(10) 5_656
Zn3 Zn2 2.6561(18) 6_556
Zn3 Ru1 2.7122(10) 2_554
Zn3 Ru1 2.7122(10) 2_564
Zn3 Sn5 2.8998(16) 6_556
Zn3 Sn1 3.0037(11) 5_556
Zn3 Sn1 3.0037(11) 5_566
Zn3 Sn1 3.1456(11) 2_564
Zn3 Sn1 3.1456(11) 2_554
Zn4 Zn4 2.5073(15) 5_756
Zn4 Zn4 2.5073(15) 5_766
Zn4 Ru4 2.6461(10) 5_766
Zn4 Ru4 2.6461(10) 5_756
Zn4 Zn61 2.692(3) 1_655
Zn4 Zn5 2.790(2) .
Zn4 Ru62 2.894(9) 1_655
Zn5 Zn1 2.5063(11) 5_666
Zn5 Zn1 2.5063(11) 5_656
Zn5 Ru62 2.537(9) 1_655
Zn5 Ru4 2.6459(10) 5_766
Zn5 Ru4 2.6459(10) 5_756
Zn5 Zn61 2.760(3) 1_655
Zn61 Zn4 2.692(3) 1_455
Zn61 Ru4 2.7190(14) 5_656
Zn61 Ru4 2.7190(14) 5_666
Zn61 Zn5 2.760(3) 1_455
Zn61 Sn4 2.7756(17) 5_656
Zn61 Sn4 2.7756(17) 5_666
Zn61 Sn5 2.8206(18) 5_666
Zn61 Sn5 2.8206(18) 5_656
Ru62 Zn5 2.537(9) 1_455
Ru62 Sn5 2.583(6) 5_666
Ru62 Sn5 2.583(6) 5_656
Ru62 Ru4 2.722(5) 5_656
Ru62 Ru4 2.722(5) 5_666
Ru62 Zn4 2.894(9) 1_455
Ru62 Sn4 3.055(7) 5_656
Ru62 Sn4 3.055(7) 5_666
